data_4315340
loop_
_publ_author_name
'Allen T. Ekubo'
'Mark R. J. Elsegood'
'Andrew J. Lake'
'Martin B. Smith'

_publ_section_title
;
 Unusual Metal-Coordinated Zwitterionic P-C-N-C-N-C Phosphido Adducts
;
_journal_name_full 'Inorganic Chemistry'
_journal_page_first 3703
_journal_page_last 3705
_journal_paper_doi 10.1021/ic1002308
_journal_volume 49
_journal_year 2010
_chemical_formula_moiety '(C34 H34 N4 P2 F4 Pd2 Cl4)(C2 H6 S O)'
_chemical_formula_sum 'C36 H40 Cl4 F4 N4 O P2 Pd2 S'
_chemical_formula_weight 1069.32
_chemical_name_systematic
;
 ?
;
_space_group_IT_number 60
_symmetry_cell_setting orthorhombic
_symmetry_space_group_name_Hall '-P 2n 2ab'
_symmetry_space_group_name_H-M 'P b c n'
_atom_sites_solution_hydrogens 'geom except H2 coord freely refined'
_atom_sites_solution_primary direct
_atom_sites_solution_secondary difmap
_audit_creation_method SHELXL-97
_cell_angle_alpha 90.00
_cell_angle_beta 90.00
_cell_angle_gamma 90.00
_cell_formula_units_Z 4
_cell_length_a 16.980(3)
_cell_length_b 19.430(4)
_cell_length_c 12.751(2)
_cell_measurement_reflns_used 38823
_cell_measurement_temperature 150(2)
_cell_measurement_theta_max 24.03
_cell_measurement_theta_min 2.49
_cell_volume 4206.8(13)
_computing_cell_refinement 'Bruker SAINT'
_computing_data_collection 'Bruker APEX 2'
_computing_data_reduction 'Bruker SAINT'
_computing_molecular_graphics 'Bruker SHELXTL'
_computing_publication_material 'Bruker SHELXTL and local programs'
_computing_structure_refinement 'Bruker SHELXTL'
_computing_structure_solution 'Bruker SHELXTL'
_diffrn_ambient_temperature 150(2)
_diffrn_measured_fraction_theta_full 0.996
_diffrn_measured_fraction_theta_max 0.996
_diffrn_measurement_device_type 'Bruker APEX 2 CCD diffractometer'
_diffrn_measurement_method '\w rotation with narrow frames'
_diffrn_radiation_monochromator 'silicon 111'
_diffrn_radiation_source 'Daresbury SRS station 9.8'
_diffrn_radiation_type synchrotron
_diffrn_radiation_wavelength 0.6710
_diffrn_reflns_av_R_equivalents 0.0895
_diffrn_reflns_av_sigmaI/netI 0.0575
_diffrn_reflns_limit_h_max 22
_diffrn_reflns_limit_h_min -22
_diffrn_reflns_limit_k_max 25
_diffrn_reflns_limit_k_min -25
_diffrn_reflns_limit_l_max 16
_diffrn_reflns_limit_l_min -16
_diffrn_reflns_number 36669
_diffrn_reflns_theta_full 26.61
_diffrn_reflns_theta_max 26.61
_diffrn_reflns_theta_min 1.50
_diffrn_standards_decay_% 3
_diffrn_standards_interval_time 0
_exptl_absorpt_coefficient_mu 1.287
_exptl_absorpt_correction_T_max 0.962
_exptl_absorpt_correction_T_min 0.882
_exptl_absorpt_correction_type multi-scan
_exptl_absorpt_process_details 'SADABS v2004/1, Sheldrick, G.M., (2004)'
_exptl_crystal_colour yellow
_exptl_crystal_density_diffrn 1.688
_exptl_crystal_density_method 'not measured'
_exptl_crystal_description block
_exptl_crystal_F_000 2136
_exptl_crystal_size_max 0.10
_exptl_crystal_size_mid 0.04
_exptl_crystal_size_min 0.03
_platon_squeeze_details
;
;
_refine_diff_density_max 2.704
_refine_diff_density_min -1.178
_refine_diff_density_rms 0.162
_refine_ls_extinction_method none
_refine_ls_goodness_of_fit_ref 1.024
_refine_ls_hydrogen_treatment mixed
_refine_ls_matrix_type full
_refine_ls_number_parameters 284
_refine_ls_number_reflns 5231
_refine_ls_number_restraints 223
_refine_ls_restrained_S_all 1.006
_refine_ls_R_factor_all 0.0816
_refine_ls_R_factor_gt 0.0600
_refine_ls_shift/su_max 0.001
_refine_ls_shift/su_mean 0.000
_refine_ls_structure_factor_coef Fsqd
_refine_ls_weighting_details 'calc w=1/[\s^2^(Fo^2^)+(0.0913P)^2^+0.0000P] where P=(Fo^2^+2Fc^2^)/3'
_refine_ls_weighting_scheme calc
_refine_ls_wR_factor_gt 0.1423
_refine_ls_wR_factor_ref 0.1535
_reflns_number_gt 3877
_reflns_number_total 5231
_reflns_threshold_expression I>2\s(I)
_cod_data_source_file ic1002308_si_002_2.cif
_cod_data_source_block 3
_cod_original_cell_volume 4206.7(14)
_cod_database_code 4315340

loop_
_symmetry_equiv_pos_as_xyz
'x, y, z'
'-x+1/2, -y+1/2, z+1/2'
'-x, y, -z+1/2'
'x+1/2, -y+1/2, -z'
'-x, -y, -z'
'x-1/2, y-1/2, -z-1/2'
'x, -y, z-1/2'
'-x-1/2, y-1/2, z'

loop_
_atom_site_label
_atom_site_type_symbol
_atom_site_fract_x
_atom_site_fract_y
_atom_site_fract_z
_atom_site_U_iso_or_equiv
_atom_site_adp_type
_atom_site_occupancy
_atom_site_symmetry_multiplicity
_atom_site_calc_flag
_atom_site_refinement_flags
_atom_site_disorder_assembly
_atom_site_disorder_group
Pd1 Pd 0.410081(18) 0.719858(17) 0.82148(2) 0.02935(13) Uani 1 1 d . . .
Cl1 Cl 0.27453(6) 0.71280(7) 0.77724(10) 0.0460(3) Uani 1 1 d . . .
Cl2 Cl 0.38750(7) 0.70476(9) 1.00458(10) 0.0568(4) Uani 1 1 d . . .
P1 P 0.45963(6) 0.73026(6) 0.65929(8) 0.0277(2) Uani 1 1 d . . .
C1 C 0.4184(3) 0.6728(2) 0.5603(4) 0.0355(10) Uani 1 1 d . . .
H1A H 0.4539 0.6719 0.4987 0.043 Uiso 1 1 calc R . .
H1B H 0.4158 0.6255 0.5892 0.043 Uiso 1 1 calc R . .
N1 N 0.3394(2) 0.6938(2) 0.5264(3) 0.0360(8) Uani 1 1 d . . .
C2 C 0.3118(3) 0.7567(3) 0.5337(4) 0.0375(10) Uani 1 1 d . . .
H2 H 0.260(3) 0.763(3) 0.517(4) 0.045 Uiso 1 1 d . . .
N2 N 0.3505(2) 0.81207(19) 0.5644(3) 0.0319(8) Uani 1 1 d . . .
C3 C 0.4346(2) 0.8113(2) 0.5933(3) 0.0315(9) Uani 1 1 d . . .
H3A H 0.4461 0.8505 0.6406 0.038 Uiso 1 1 calc R . .
H3B H 0.4673 0.8165 0.5295 0.038 Uiso 1 1 calc R . .
C4 C 0.2853(3) 0.6377(3) 0.4953(5) 0.0496(13) Uani 1 1 d . . .
H4A H 0.2355 0.6576 0.4689 0.059 Uiso 1 1 calc R . .
H4B H 0.2729 0.6090 0.5572 0.059 Uiso 1 1 calc R . .
C5 C 0.3217(3) 0.5936(3) 0.4115(5) 0.0520(14) Uani 1 1 d . . .
C6 C 0.3445(5) 0.5264(3) 0.4327(6) 0.079(2) Uani 1 1 d . . .
H6 H 0.3357 0.5079 0.5007 0.094 Uiso 1 1 calc R . .
C7 C 0.3800(7) 0.4858(4) 0.3566(8) 0.113(3) Uani 1 1 d . . .
H7 H 0.3971 0.4403 0.3718 0.136 Uiso 1 1 calc R . .
C8 C 0.3896(6) 0.5136(4) 0.2585(6) 0.085(2) Uani 1 1 d . . .
C9 C 0.3705(5) 0.5787(4) 0.2347(5) 0.0715(18) Uani 1 1 d . . .
H9 H 0.3812 0.5965 0.1668 0.086 Uiso 1 1 calc R . .
C10 C 0.3352(4) 0.6197(3) 0.3098(5) 0.0599(16) Uani 1 1 d . . .
H10 H 0.3201 0.6654 0.2930 0.072 Uiso 1 1 calc R . .
F1 F 0.4256(4) 0.4730(3) 0.1848(4) 0.123(2) Uani 1 1 d . . .
C11 C 0.3081(3) 0.8774(2) 0.5768(4) 0.0428(11) Uani 1 1 d . A .
H11A H 0.3119 0.8925 0.6508 0.051 Uiso 1 1 calc R . .
H11B H 0.2518 0.8700 0.5605 0.051 Uiso 1 1 calc R . .
C12 C 0.3399(3) 0.9332(2) 0.5070(4) 0.0424(11) Uani 1 1 d DU . .
C13 C 0.3094(5) 0.9368(4) 0.4086(7) 0.047(2) Uani 0.567(11) 1 d PDU A 1
H13 H 0.2731 0.9030 0.3848 0.056 Uiso 0.567(11) 1 calc PR A 1
C14 C 0.3316(6) 0.9904(5) 0.3432(7) 0.052(3) Uani 0.567(11) 1 d PDU A 1
H14 H 0.3117 0.9934 0.2738 0.062 Uiso 0.567(11) 1 calc PR A 1
C15 C 0.3825(7) 1.0386(6) 0.3804(9) 0.048(3) Uani 0.567(11) 1 d PDU A 1
C16 C 0.4145(8) 1.0365(7) 0.4793(9) 0.044(3) Uani 0.567(11) 1 d PDU A 1
H16 H 0.4522 1.0695 0.5018 0.053 Uiso 0.567(11) 1 calc PR A 1
C17 C 0.3892(7) 0.9842(7) 0.5445(9) 0.041(3) Uani 0.567(11) 1 d PDU A 1
H17 H 0.4057 0.9833 0.6156 0.049 Uiso 0.567(11) 1 calc PR A 1
F2 F 0.4071(7) 1.0907(5) 0.3163(9) 0.073(3) Uani 0.567(11) 1 d PDU A 1
C13X C 0.3608(6) 0.9159(6) 0.3920(10) 0.048(3) Uani 0.433(11) 1 d PDU A 2
H13X H 0.3498 0.8711 0.3658 0.058 Uiso 0.433(11) 1 calc PR A 2
C14X C 0.3953(8) 0.9645(7) 0.3253(10) 0.061(4) Uani 0.433(11) 1 d PDU A 2
H14X H 0.4084 0.9539 0.2548 0.073 Uiso 0.433(11) 1 calc PR A 2
C15X C 0.4091(10) 1.0281(7) 0.3672(12) 0.054(4) Uani 0.433(11) 1 d PDU A 2
C16X C 0.3923(10) 1.0459(10) 0.4688(13) 0.051(4) Uani 0.433(11) 1 d PDU A 2
H16X H 0.4014 1.0913 0.4936 0.061 Uiso 0.433(11) 1 calc PR A 2
C17X C 0.3617(8) 0.9957(9) 0.5344(13) 0.043(3) Uani 0.433(11) 1 d PDU A 2
H17X H 0.3558 1.0075 0.6063 0.051 Uiso 0.433(11) 1 calc PR A 2
F2X F 0.4423(8) 1.0751(7) 0.3008(12) 0.072(4) Uani 0.433(11) 1 d PDU A 2

loop_
_atom_site_aniso_label
_atom_site_aniso_U_11
_atom_site_aniso_U_22
_atom_site_aniso_U_33
_atom_site_aniso_U_23
_atom_site_aniso_U_13
_atom_site_aniso_U_12
Pd1 0.02400(19) 0.0405(2) 0.02355(19) 0.00179(12) 0.00180(12) -0.00054(12)
Cl1 0.0252(5) 0.0745(8) 0.0382(6) 0.0092(5) -0.0008(5) -0.0055(5)
Cl2 0.0329(6) 0.1128(12) 0.0246(6) 0.0079(6) 0.0058(5) 0.0058(7)
P1 0.0250(5) 0.0366(5) 0.0215(5) 0.0005(4) 0.0004(4) -0.0010(4)
C1 0.032(2) 0.040(2) 0.035(2) -0.0031(18) -0.0055(18) -0.0004(17)
N1 0.034(2) 0.044(2) 0.031(2) -0.0043(16) -0.0062(15) -0.0071(16)
C2 0.029(2) 0.051(3) 0.033(2) 0.002(2) -0.0072(19) -0.0039(19)
N2 0.0279(18) 0.040(2) 0.0280(19) 0.0068(15) -0.0021(14) 0.0014(15)
C3 0.029(2) 0.038(2) 0.028(2) 0.0041(17) 0.0025(16) -0.0025(17)
C4 0.040(3) 0.051(3) 0.058(3) -0.007(2) -0.010(2) -0.013(2)
C5 0.053(3) 0.051(3) 0.052(3) -0.014(3) -0.017(3) -0.007(2)
C6 0.130(7) 0.053(4) 0.053(4) -0.004(3) 0.001(4) -0.004(4)
C7 0.197(11) 0.045(4) 0.097(7) -0.014(4) 0.003(8) 0.012(5)
C8 0.138(7) 0.064(4) 0.052(4) -0.023(3) -0.009(4) 0.010(4)
C9 0.099(5) 0.074(4) 0.041(4) -0.011(3) -0.017(4) 0.005(4)
C10 0.073(4) 0.056(3) 0.050(4) -0.005(3) -0.023(3) 0.005(3)
F1 0.202(6) 0.090(3) 0.077(3) -0.041(3) -0.002(3) 0.028(3)
C11 0.031(2) 0.048(3) 0.050(3) 0.003(2) 0.002(2) 0.004(2)
C12 0.042(3) 0.040(2) 0.045(3) 0.005(2) -0.014(2) 0.0030(19)
C13 0.045(6) 0.050(5) 0.046(5) 0.001(4) -0.009(4) -0.005(4)
C14 0.062(6) 0.055(5) 0.039(5) 0.008(4) -0.019(4) 0.001(4)
C15 0.056(8) 0.044(5) 0.044(5) 0.009(4) 0.003(5) 0.002(4)
C16 0.038(7) 0.043(6) 0.051(5) 0.001(4) -0.012(4) -0.009(5)
C17 0.032(6) 0.055(6) 0.035(4) -0.001(4) -0.002(4) -0.002(5)
F2 0.093(8) 0.056(5) 0.069(5) 0.025(4) 0.003(5) -0.013(5)
C13X 0.048(8) 0.048(6) 0.048(6) -0.007(5) 0.002(5) -0.014(5)
C14X 0.081(10) 0.059(6) 0.043(6) 0.010(5) -0.012(6) -0.004(6)
C15X 0.052(9) 0.051(6) 0.058(7) 0.019(5) -0.020(6) -0.009(7)
C16X 0.041(10) 0.040(7) 0.072(8) -0.003(6) -0.015(7) -0.003(6)
C17X 0.028(8) 0.049(7) 0.050(7) -0.013(5) -0.005(6) 0.008(6)
F2X 0.076(9) 0.063(7) 0.075(7) 0.026(6) -0.019(6) -0.020(6)

loop_
_atom_type_symbol
_atom_type_description
_atom_type_scat_dispersion_real
_atom_type_scat_dispersion_imag
_atom_type_scat_source
C C 0.0033 0.0016 'International Tables Vol C Tables 4.2.6.8 and 6.1.1.4'
H H 0.0000 0.0000 'International Tables Vol C Tables 4.2.6.8 and 6.1.1.4'
N N 0.0061 0.0033 'International Tables Vol C Tables 4.2.6.8 and 6.1.1.4'
F F 0.0171 0.0103 'International Tables Vol C Tables 4.2.6.8 and 6.1.1.4'
P P 0.1023 0.0942 'International Tables Vol C Tables 4.2.6.8 and 6.1.1.4'
Cl Cl 0.1484 0.1585 'International Tables Vol C Tables 4.2.6.8 and 6.1.1.4'
Pd Pd -0.9988 1.0072 'International Tables Vol C Tables 4.2.6.8 and 6.1.1.4'
O O 0.0106 0.0060 'International Tables Vol C Tables 4.2.6.8 and 6.1.1.4'
S S 0.1246 0.1234 'International Tables Vol C Tables 4.2.6.8 and 6.1.1.4'

loop_
_geom_angle_atom_site_label_1
_geom_angle_atom_site_label_2
_geom_angle_atom_site_label_3
_geom_angle
_geom_angle_site_symmetry_1
_geom_angle_site_symmetry_3
_geom_angle_publ_flag
P1 Pd1 P1 73.84(5) 3_656 . ?
P1 Pd1 Cl1 172.34(4) 3_656 . ?
P1 Pd1 Cl1 98.62(4) . . ?
P1 Pd1 Cl2 93.60(4) 3_656 . ?
P1 Pd1 Cl2 167.12(5) . . ?
Cl1 Pd1 Cl2 94.00(5) . . ?
C1 P1 C3 96.9(2) . . ?
C1 P1 Pd1 113.57(15) . 3_656 ?
C3 P1 Pd1 110.91(14) . 3_656 ?
C1 P1 Pd1 116.04(16) . . ?
C3 P1 Pd1 114.42(15) . . ?
Pd1 P1 Pd1 105.19(5) 3_656 . ?
C1 P1 P1 142.22(15) . 3_656 ?
C3 P1 P1 120.81(15) . 3_656 ?
Pd1 P1 P1 53.20(4) 3_656 3_656 ?
Pd1 P1 P1 52.97(4) . 3_656 ?
N1 C1 P1 112.6(3) . . ?
C2 N1 C1 124.4(4) . . ?
C2 N1 C4 119.0(4) . . ?
C1 N1 C4 116.1(4) . . ?
N1 C2 N2 127.1(4) . . ?
C2 N2 C11 119.5(4) . . ?
C2 N2 C3 123.2(4) . . ?
C11 N2 C3 117.2(4) . . ?
N2 C3 P1 110.3(3) . . ?
N1 C4 C5 110.9(4) . . ?
C6 C5 C10 118.2(6) . . ?
C6 C5 C4 120.8(6) . . ?
C10 C5 C4 121.0(5) . . ?
C5 C6 C7 121.2(7) . . ?
C8 C7 C6 117.7(7) . . ?
C9 C8 F1 119.8(7) . . ?
C9 C8 C7 123.3(7) . . ?
F1 C8 C7 116.8(7) . . ?
C8 C9 C10 119.5(7) . . ?
C9 C10 C5 120.0(6) . . ?
N2 C11 C12 112.6(4) . . ?
C17X C12 C13 107.7(8) . . ?
C13 C12 C17 120.8(7) . . ?
C17X C12 C11 127.5(9) . . ?
C13 C12 C11 116.6(5) . . ?
C17 C12 C11 122.0(6) . . ?
C17X C12 C13X 112.9(9) . . ?
C17 C12 C13X 110.2(7) . . ?
C11 C12 C13X 119.2(6) . . ?
C12 C13 C14 119.3(8) . . ?
C15 C14 C13 118.7(9) . . ?
C14 C15 F2 119.7(11) . . ?
C14 C15 C16 123.5(10) . . ?
F2 C15 C16 116.8(11) . . ?
C15 C16 C17 116.8(11) . . ?
C16 C17 C12 120.5(10) . . ?
C14X C13X C12 121.7(10) . . ?
C15X C14X C13X 116.4(12) . . ?
F2X C15X C14X 115.6(13) . . ?
F2X C15X C16X 120.3(13) . . ?
C14X C15X C16X 124.1(13) . . ?
C15X C16X C17X 118.1(15) . . ?
C12 C17X C16X 126.4(14) . . ?

loop_
_geom_bond_atom_site_label_1
_geom_bond_atom_site_label_2
_geom_bond_distance
_geom_bond_site_symmetry_2
_geom_bond_publ_flag
Pd1 P1 2.2350(12) 3_656 ?
Pd1 P1 2.2418(12) . ?
Pd1 Cl1 2.3736(12) . ?
Pd1 Cl2 2.3842(13) . ?
P1 C1 1.825(5) . ?
P1 C3 1.835(4) . ?
P1 Pd1 2.2350(12) 3_656 ?
P1 P1 2.689(2) 3_656 ?
C1 N1 1.469(6) . ?
N1 C2 1.311(6) . ?
N1 C4 1.479(6) . ?
C2 N2 1.320(6) . ?
N2 C11 1.468(6) . ?
N2 C3 1.475(6) . ?
C4 C5 1.503(8) . ?
C5 C6 1.388(9) . ?
C5 C10 1.411(9) . ?
C6 C7 1.389(11) . ?
C7 C8 1.372(12) . ?
C8 C9 1.340(10) . ?
C8 F1 1.371(8) . ?
C9 C10 1.382(9) . ?
C11 C12 1.503(7) . ?
C12 C17X 1.317(17) . ?
C12 C13 1.360(10) . ?
C12 C17 1.382(14) . ?
C12 C13X 1.545(14) . ?
C13 C14 1.386(12) . ?
C14 C15 1.360(13) . ?
C15 F2 1.367(10) . ?
C15 C16 1.373(13) . ?
C16 C17 1.382(12) . ?
C13X C14X 1.399(14) . ?
C14X C15X 1.367(15) . ?
C15X F2X 1.366(13) . ?
C15X C16X 1.371(16) . ?
C16X C17X 1.386(15) . ?

loop_
_geom_torsion_atom_site_label_1
_geom_torsion_atom_site_label_2
_geom_torsion_atom_site_label_3
_geom_torsion_atom_site_label_4
_geom_torsion
_geom_torsion_site_symmetry_1
_geom_torsion_site_symmetry_2
_geom_torsion_site_symmetry_3
_geom_torsion_site_symmetry_4
_geom_torsion_publ_flag
P1 Pd1 P1 C1 137.17(16) 3_656 . . . ?
Cl1 Pd1 P1 C1 -44.18(17) . . . . ?
Cl2 Pd1 P1 C1 124.1(3) . . . . ?
P1 Pd1 P1 C3 -111.23(16) 3_656 . . . ?
Cl1 Pd1 P1 C3 67.42(16) . . . . ?
Cl2 Pd1 P1 C3 -124.3(3) . . . . ?
P1 Pd1 P1 Pd1 10.74(6) 3_656 . . 3_656 ?
Cl1 Pd1 P1 Pd1 -170.61(5) . . . 3_656 ?
Cl2 Pd1 P1 Pd1 -2.3(3) . . . 3_656 ?
Cl1 Pd1 P1 P1 178.66(4) . . . 3_656 ?
Cl2 Pd1 P1 P1 -13.0(2) . . . 3_656 ?
C3 P1 C1 N1 -46.5(4) . . . . ?
Pd1 P1 C1 N1 -162.9(3) 3_656 . . . ?
Pd1 P1 C1 N1 75.0(3) . . . . ?
P1 P1 C1 N1 137.4(3) 3_656 . . . ?
P1 C1 N1 C2 23.4(6) . . . . ?
P1 C1 N1 C4 -148.3(4) . . . . ?
C1 N1 C2 N2 5.5(7) . . . . ?
C4 N1 C2 N2 177.0(5) . . . . ?
N1 C2 N2 C11 -174.6(5) . . . . ?
N1 C2 N2 C3 1.8(7) . . . . ?
C2 N2 C3 P1 -35.5(5) . . . . ?
C11 N2 C3 P1 140.9(3) . . . . ?
C1 P1 C3 N2 51.5(3) . . . . ?
Pd1 P1 C3 N2 170.0(2) 3_656 . . . ?
Pd1 P1 C3 N2 -71.2(3) . . . . ?
P1 P1 C3 N2 -131.2(3) 3_656 . . . ?
C2 N1 C4 C5 132.9(5) . . . . ?
C1 N1 C4 C5 -54.9(6) . . . . ?
N1 C4 C5 C6 110.8(6) . . . . ?
N1 C4 C5 C10 -67.8(7) . . . . ?
C10 C5 C6 C7 0.3(11) . . . . ?
C4 C5 C6 C7 -178.4(8) . . . . ?
C5 C6 C7 C8 -2.0(15) . . . . ?
C6 C7 C8 C9 3.8(16) . . . . ?
C6 C7 C8 F1 179.2(8) . . . . ?
F1 C8 C9 C10 -179.1(7) . . . . ?
C7 C8 C9 C10 -3.8(14) . . . . ?
C8 C9 C10 C5 1.9(11) . . . . ?
C6 C5 C10 C9 -0.2(9) . . . . ?
C4 C5 C10 C9 178.4(6) . . . . ?
C2 N2 C11 C12 -120.1(5) . . . . ?
C3 N2 C11 C12 63.4(5) . . . . ?
N2 C11 C12 C17X -128.4(8) . . . . ?
N2 C11 C12 C13 87.3(6) . . . . ?
N2 C11 C12 C17 -101.6(7) . . . . ?
N2 C11 C12 C13X 43.1(7) . . . . ?
C17X C12 C13 C14 24.0(8) . . . . ?
C17 C12 C13 C14 3.7(7) . . . . ?
C11 C12 C13 C14 174.9(5) . . . . ?
C13X C12 C13 C14 -80.7(9) . . . . ?
C12 C13 C14 C15 -1.2(8) . . . . ?
C13 C14 C15 F2 178.1(8) . . . . ?
C13 C14 C15 C16 1.2(16) . . . . ?
C14 C15 C16 C17 -3.6(19) . . . . ?
F2 C15 C16 C17 179.4(10) . . . . ?
C15 C16 C17 C12 6.1(17) . . . . ?
C17X C12 C17 C16 -66(3) . . . . ?
C13 C12 C17 C16 -6.4(13) . . . . ?
C11 C12 C17 C16 -177.0(9) . . . . ?
C13X C12 C17 C16 35.5(12) . . . . ?
C17X C12 C13X C14X -3.2(7) . . . . ?
C13 C12 C13X C14X 87.1(9) . . . . ?
C17 C12 C13X C14X -27.3(7) . . . . ?
C11 C12 C13X C14X -175.8(5) . . . . ?
C12 C13X C14X C15X -0.4(9) . . . . ?
C13X C14X C15X F2X -179.5(9) . . . . ?
C13X C14X C15X C16X 1.0(19) . . . . ?
F2X C15X C16X C17X -177.4(13) . . . . ?
C14X C15X C16X C17X 2(2) . . . . ?
C13 C12 C17X C16X -34.6(14) . . . . ?
C17 C12 C17X C16X 95(3) . . . . ?
C11 C12 C17X C16X 178.7(11) . . . . ?
C13X C12 C17X C16X 6.8(15) . . . . ?
C15X C16X C17X C12 -7(2) . . . . ?

loop_
_platon_squeeze_void_nr
_platon_squeeze_void_average_x
_platon_squeeze_void_average_y
_platon_squeeze_void_average_z
_platon_squeeze_void_volume
_platon_squeeze_void_count_electrons
1 0.018 0.057 0.033 8.2 -0.7
2 0.482 0.557 0.033 8.2 -0.7
3 0.000 0.285 0.250 105.0 36.0
4 0.500 0.785 0.250 105.0 36.0
5 0.518 0.557 0.467 8.2 -0.8
6 0.982 0.057 0.467 8.1 -0.6
7 0.018 0.942 0.533 7.9 -0.6
8 0.482 0.442 0.533 7.8 -0.7
9 0.000 0.715 0.750 105.0 35.8
10 0.500 0.215 0.750 105.0 35.8
11 0.518 0.442 0.966 7.8 -0.8
12 0.982 0.942 0.966 7.8 -0.6
